data_7102672
loop_
_publ_author_name
'Enright, Gary D'
'Udachin, Konstantin A'
'Ripmeester, John A'

_publ_section_title
;
 Electrostatic and short-range interactions compete in directing the
 structure of p-tert-butylcalix[4]arene inclusion compounds of
 fluorinated benzenes.
;
_journal_issue 12
_journal_name_full 'Chemical communications (Cambridge, England)'
_journal_page_first 1360
_journal_page_last 1361
_journal_paper_doi 10.1039/b401269k
_journal_year 2004
_chemical_formula_sum 'C50 H61 F O4'
_chemical_formula_weight 744.99
_chemical_name_common p-tert-butyl-calix(4)arene*fluorobenzene
_chemical_name_systematic
;
p-tert-butyl-calix[4]arene*fluorobenzene
;
_space_group_IT_number 85
_symmetry_cell_setting tetragonal
_symmetry_space_group_name_Hall '-P 4a'
_symmetry_space_group_name_H-M 'P 4/n :2'
_atom_sites_solution_hydrogens geom
_atom_sites_solution_primary direct
_atom_sites_solution_secondary difmap
_audit_creation_method SHELXL-97
_cell_angle_alpha 90.00
_cell_angle_beta 90.00
_cell_angle_gamma 90.00
_cell_formula_units_Z 2
_cell_length_a 12.8581(2)
_cell_length_b 12.8581(2)
_cell_length_c 13.2833(3)
_cell_measurement_temperature 293(2)
_cell_volume 2196.14(7)
_computing_structure_refinement 'SHELXL-97 (Sheldrick, 1997)'
_computing_structure_solution 'SHELXS-97 (Sheldrick, 1990)'
_diffrn_ambient_temperature 293(2)
_diffrn_measured_fraction_theta_full 0.993
_diffrn_measured_fraction_theta_max 0.993
_diffrn_measurement_device_type 'CCD Bruker Smart 1000'
_diffrn_measurement_method 'omega scan'
_diffrn_radiation_monochromator graphite
_diffrn_radiation_source 'fine-focus sealed tube'
_diffrn_radiation_type MoK\a
_diffrn_radiation_wavelength 0.71073
_diffrn_reflns_av_R_equivalents 0.0193
_diffrn_reflns_av_sigmaI/netI 0.0146
_diffrn_reflns_limit_h_max 17
_diffrn_reflns_limit_h_min -12
_diffrn_reflns_limit_k_max 15
_diffrn_reflns_limit_k_min -17
_diffrn_reflns_limit_l_max 17
_diffrn_reflns_limit_l_min -17
_diffrn_reflns_number 15002
_diffrn_reflns_theta_full 28.70
_diffrn_reflns_theta_max 28.70
_diffrn_reflns_theta_min 2.20
_exptl_absorpt_coefficient_mu 0.072
_exptl_absorpt_correction_T_max 0.9913
_exptl_absorpt_correction_T_min 0.9699
_exptl_absorpt_correction_type multi-scan
_exptl_absorpt_process_details sadabs
_exptl_crystal_colour colourless
_exptl_crystal_density_diffrn 1.127
_exptl_crystal_density_method 'not measured'
_exptl_crystal_description plate
_exptl_crystal_F_000 804
_exptl_crystal_size_max 0.35
_exptl_crystal_size_mid 0.3
_exptl_crystal_size_min 0.1
_refine_diff_density_max 0.367
_refine_diff_density_min -0.229
_refine_diff_density_rms 0.032
_refine_ls_extinction_coef 0.006(2)
_refine_ls_extinction_expression Fc^*^=kFc[1+0.001xFc^2^\l^3^/sin(2\q)]^-1/4^
_refine_ls_extinction_method SHELXL
_refine_ls_goodness_of_fit_ref 1.027
_refine_ls_hydrogen_treatment mixed
_refine_ls_matrix_type full
_refine_ls_number_parameters 212
_refine_ls_number_reflns 2833
_refine_ls_number_restraints 88
_refine_ls_restrained_S_all 1.019
_refine_ls_R_factor_all 0.0680
_refine_ls_R_factor_gt 0.0527
_refine_ls_shift/su_max 0.035
_refine_ls_shift/su_mean 0.004
_refine_ls_structure_factor_coef Fsqd
_refine_ls_weighting_details 'calc w=1/[\s^2^(Fo^2^)+(0.0844P)^2^+0.3774P] where P=(Fo^2^+2Fc^2^)/3'
_refine_ls_weighting_scheme calc
_refine_ls_wR_factor_gt 0.1475
_refine_ls_wR_factor_ref 0.1629
_reflns_number_gt 2170
_reflns_number_total 2833
_reflns_threshold_expression >2sigma(I)
_cod_data_source_file b401269k.txt
_cod_data_source_block koss28
_cod_depositor_comments
;
The following automatic conversions were performed:
'_exptl_absorpt_correction_type' value 'multiscan' changed to 'multi-scan'
according to '/home/saulius/struct/CIF-dictionaries/cif_core.dic'
dictionary named 'cif_core.dic' version 2.4.1 from 2010-06-29.

Automatic conversion script
Id: cif_fix_enum 1527 2010-12-29 10:47:43Z saulius 
;
_cod_original_sg_symbol_H-M P4/n
_cod_database_code 7102672

loop_
_symmetry_equiv_pos_as_xyz
'x, y, z'
'-x+1/2, -y+1/2, z'
'-y+1/2, x, z'
'y, -x+1/2, z'
'-x, -y, -z'
'x-1/2, y-1/2, -z'
'y-1/2, -x, -z'
'-y, x-1/2, -z'

loop_
_atom_site_label
_atom_site_type_symbol
_atom_site_fract_x
_atom_site_fract_y
_atom_site_fract_z
_atom_site_U_iso_or_equiv
_atom_site_adp_type
_atom_site_occupancy
_atom_site_symmetry_multiplicity
_atom_site_calc_flag
_atom_site_refinement_flags
_atom_site_disorder_assembly
_atom_site_disorder_group
C1 C 0.43256(6) 0.15737(6) 0.54110(6) 0.04179(18) Uani 1 1 d . . .
O1 O 0.38166(5) 0.18462(5) 0.45313(5) 0.05268(17) Uani 1 1 d . . .
C6 C 0.41587(6) 0.05961(6) 0.58383(7) 0.04222(18) Uani 1 1 d . C .
C2 C 0.50205(6) 0.22824(6) 0.58360(6) 0.04232(19) Uani 1 1 d . C .
C3 C 0.55632(7) 0.19785(7) 0.66862(7) 0.0494(2) Uani 1 1 d D . .
H3 H 0.6045 0.2437 0.6962 0.059 Uiso 1 1 calc R A 1
C5 C 0.47233(7) 0.03325(7) 0.66920(7) 0.0488(2) Uani 1 1 d D . .
H5 H 0.4632 -0.0325 0.6970 0.059 Uiso 1 1 calc R B 1
C8 C 0.51685(6) 0.33700(6) 0.54070(7) 0.0462(2) Uani 1 1 d . . .
H8A H 0.5085 0.3343 0.4682 0.055 Uiso 1 1 calc R C .
H8B H 0.5872 0.3601 0.5548 0.055 Uiso 1 1 calc R . .
C4A C 0.54203(11) 0.10147(11) 0.71479(11) 0.0515(2) Uani 0.6846(15) 1 d PD C 1
C7A C 0.60950(13) 0.07412(12) 0.80680(12) 0.0719(3) Uani 0.6846(15) 1 d PD C 1
C10A C 0.5929(2) 0.15445(18) 0.89065(14) 0.1026(8) Uani 0.6846(15) 1 d PD C 1
H10A H 0.5209 0.1552 0.9098 0.154 Uiso 0.6846(15) 1 calc PR C 1
H10B H 0.6127 0.2221 0.8668 0.154 Uiso 0.6846(15) 1 calc PR C 1
H10C H 0.6348 0.1363 0.9479 0.154 Uiso 0.6846(15) 1 calc PR C 1
C11A C 0.72440(13) 0.0719(2) 0.77485(19) 0.1049(7) Uani 0.6846(15) 1 d PD C 1
H11A H 0.7442 0.1391 0.7499 0.157 Uiso 0.6846(15) 1 calc PR C 1
H11B H 0.7339 0.0209 0.7229 0.157 Uiso 0.6846(15) 1 calc PR C 1
H11C H 0.7669 0.0543 0.8318 0.157 Uiso 0.6846(15) 1 calc PR C 1
C9A C 0.5799(2) -0.03395(16) 0.8477(2) 0.1372(9) Uani 0.6846(15) 1 d PD C 1
H9B H 0.6223 -0.0499 0.9052 0.206 Uiso 0.6846(15) 1 calc PR C 1
H9A H 0.5911 -0.0853 0.7964 0.206 Uiso 0.6846(15) 1 calc PR C 1
H9C H 0.5080 -0.0341 0.8670 0.206 Uiso 0.6846(15) 1 calc PR C 1
C4B C 0.5485(2) 0.0979(2) 0.7095(2) 0.0515(2) Uani 0.3154(15) 1 d PD C 2
C7B C 0.6087(2) 0.0557(2) 0.8012(2) 0.0719(3) Uani 0.3154(15) 1 d PD C 2
C10B C 0.6782(4) 0.1426(3) 0.8435(4) 0.147(2) Uani 0.3154(15) 1 d PD C 2
H10D H 0.7348 0.1553 0.7980 0.221 Uiso 0.3154(15) 1 calc PR C 2
H10E H 0.7053 0.1217 0.9078 0.221 Uiso 0.3154(15) 1 calc PR C 2
H10F H 0.6380 0.2050 0.8513 0.221 Uiso 0.3154(15) 1 calc PR C 2
C11B C 0.6776(3) -0.0361(3) 0.7686(3) 0.1074(17) Uani 0.3154(15) 1 d PD C 2
H11D H 0.6344 -0.0922 0.7455 0.161 Uiso 0.3154(15) 1 calc PR C 2
H11E H 0.7185 -0.0591 0.8247 0.161 Uiso 0.3154(15) 1 calc PR C 2
H11F H 0.7228 -0.0143 0.7151 0.161 Uiso 0.3154(15) 1 calc PR C 2
C9B C 0.5318(3) 0.0181(4) 0.8819(3) 0.1135(19) Uani 0.3154(15) 1 d PD C 2
H9D H 0.4892 0.0753 0.9034 0.170 Uiso 0.3154(15) 1 calc PR C 2
H9E H 0.5696 -0.0089 0.9384 0.170 Uiso 0.3154(15) 1 calc PR C 2
H9F H 0.4884 -0.0356 0.8543 0.170 Uiso 0.3154(15) 1 calc PR C 2
F20 F 0.44532(18) 0.30523(8) 0.9201(2) 0.285(4) Uani 0.17 1 d PDU C -3
C21 C 0.34778(17) 0.27880(11) 0.8999(2) 0.079(2) Uani 0.1711(4) 1 d PGDU C -3
C22 C 0.2734(2) 0.2801(2) 0.9758(2) 0.0672(19) Uani 0.1711(4) 1 d PGDU C -3
H22 H 0.2920 0.2995 1.0408 0.081 Uiso 0.1711(4) 1 calc PR C -3
C23 C 0.17124(19) 0.2524(3) 0.9546(3) 0.095(2) Uani 0.1711(4) 1 d PGDU C -3
H23 H 0.1215 0.2533 1.0054 0.114 Uiso 0.1711(4) 1 calc PR C -3
C24 C 0.14345(19) 0.2234(3) 0.8575(3) 0.085(2) Uani 0.1711(4) 1 d PGDU C -3
H24 H 0.0751 0.2048 0.8433 0.102 Uiso 0.1711(4) 1 calc PR C -3
C25 C 0.2178(2) 0.2221(3) 0.7815(3) 0.0522(17) Uani 0.1711(4) 1 d PGDU C -3
H25 H 0.1992 0.2026 0.7165 0.063 Uiso 0.1711(4) 1 calc PR C -3
C26 C 0.3200(2) 0.2498(3) 0.8027(2) 0.100(3) Uani 0.1711(4) 1 d PGDU C -3
H26 H 0.3697 0.2489 0.7519 0.120 Uiso 0.1711(4) 1 calc PR C -3
F30 F 0.2365(3) 0.25319(7) 1.0848(2) 0.285(4) Uani 0.08 1 d PDU C -4
C31 C 0.2415(4) 0.24952(11) 0.9850(2) 0.0672(19) Uani 0.0789(4) 1 d PGD C -4
C32 C 0.1507(6) 0.2531(7) 0.9283(4) 0.095(2) Uani 0.0789(4) 1 d PGD C -4
H32 H 0.0865 0.2581 0.9602 0.114 Uiso 0.0789(4) 1 calc PR C -4
C33 C 0.1559(9) 0.2493(7) 0.8238(4) 0.085(2) Uani 0.0789(4) 1 d PGD C -4
H33 H 0.0952 0.2517 0.7858 0.102 Uiso 0.0789(4) 1 calc PR C -4
C34 C 0.2519(11) 0.2418(3) 0.7761(2) 0.0522(17) Uani 0.0789(4) 1 d PGD C -4
H34 H 0.2554 0.2393 0.7062 0.063 Uiso 0.0789(4) 1 calc PR C -4
C35 C 0.3426(9) 0.2382(8) 0.8329(4) 0.100(3) Uani 0.0789(4) 1 d PGD C -4
H35 H 0.4068 0.2333 0.8010 0.120 Uiso 0.0789(4) 1 calc PR C -4
C36 C 0.3374(5) 0.2421(8) 0.9374(4) 0.079(2) Uani 0.0789(4) 1 d PGD C -4
H36 H 0.3981 0.2397 0.9753 0.095 Uiso 0.0789(4) 1 calc PR C -4
H01A H 0.3223 0.1538 0.4494 0.100 Uiso 0.60 1 d P . .
H01B H 0.3618 0.2551 0.4507 0.100 Uiso 0.40 1 d P . .

loop_
_atom_site_aniso_label
_atom_site_aniso_U_11
_atom_site_aniso_U_22
_atom_site_aniso_U_33
_atom_site_aniso_U_23
_atom_site_aniso_U_13
_atom_site_aniso_U_12
C1 0.0375(3) 0.0413(4) 0.0465(4) -0.0038(3) 0.0067(3) 0.0036(3)
O1 0.0547(3) 0.0524(3) 0.0509(3) 0.0005(3) -0.0005(3) 0.0001(3)
C6 0.0364(3) 0.0373(3) 0.0530(4) -0.0061(3) 0.0061(3) 0.0014(3)
C2 0.0356(3) 0.0381(3) 0.0533(4) -0.0015(3) 0.0089(3) 0.0010(3)
C3 0.0439(4) 0.0441(4) 0.0603(5) -0.0018(4) -0.0023(4) -0.0052(3)
C5 0.0454(4) 0.0408(4) 0.0602(5) 0.0035(4) 0.0013(4) -0.0021(3)
C8 0.0370(3) 0.0416(4) 0.0601(5) 0.0029(3) 0.0094(3) -0.0017(3)
C4A 0.0494(4) 0.0476(4) 0.0575(5) 0.0029(4) -0.0041(4) -0.0026(4)
C7A 0.0808(7) 0.0592(7) 0.0758(7) 0.0123(5) -0.0282(6) -0.0129(6)
C10A 0.1268(17) 0.1141(16) 0.0670(11) 0.0028(11) -0.0267(11) -0.0170(14)
C11A 0.0783(11) 0.1087(16) 0.1278(16) -0.0053(13) -0.0502(11) 0.0188(11)
C9A 0.175(2) 0.0902(13) 0.1466(17) 0.0594(12) -0.0956(15) -0.0439(14)
C4B 0.0494(4) 0.0476(4) 0.0575(5) 0.0029(4) -0.0041(4) -0.0026(4)
C7B 0.0808(7) 0.0592(7) 0.0758(7) 0.0123(5) -0.0282(6) -0.0129(6)
C10B 0.190(5) 0.141(4) 0.111(3) 0.052(3) -0.096(3) -0.074(4)
C11B 0.096(3) 0.140(4) 0.086(3) 0.022(3) -0.024(2) 0.043(3)
C9B 0.110(4) 0.162(5) 0.069(2) 0.052(3) -0.002(2) 0.006(4)
F20 0.118(5) 0.381(11) 0.356(9) -0.218(9) -0.074(6) -0.010(7)
C21 0.081(4) 0.119(5) 0.039(3) -0.011(3) -0.011(3) -0.010(4)
C22 0.079(4) 0.061(5) 0.0610(17) -0.003(3) -0.003(5) 0.000(3)
C23 0.069(4) 0.165(6) 0.052(4) -0.010(5) -0.013(3) 0.027(5)
C24 0.068(3) 0.143(6) 0.045(4) -0.003(4) 0.017(3) -0.021(4)
C25 0.058(4) 0.033(3) 0.0660(18) -0.0090(19) 0.007(3) -0.0199(16)
C26 0.027(3) 0.203(7) 0.070(4) -0.036(6) -0.019(3) 0.023(4)
F30 0.118(5) 0.381(11) 0.356(9) -0.218(9) -0.074(6) -0.010(7)
C31 0.079(4) 0.061(5) 0.0610(17) -0.003(3) -0.003(5) 0.000(3)
C32 0.069(4) 0.165(6) 0.052(4) -0.010(5) -0.013(3) 0.027(5)
C33 0.068(3) 0.143(6) 0.045(4) -0.003(4) 0.017(3) -0.021(4)
C34 0.058(4) 0.033(3) 0.0660(18) -0.0090(19) 0.007(3) -0.0199(16)
C35 0.027(3) 0.203(7) 0.070(4) -0.036(6) -0.019(3) 0.023(4)
C36 0.081(4) 0.119(5) 0.039(3) -0.011(3) -0.011(3) -0.010(4)

loop_
_atom_type_symbol
_atom_type_description
_atom_type_scat_dispersion_real
_atom_type_scat_dispersion_imag
_atom_type_scat_source
C C 0.0033 0.0016 'International Tables Vol C Tables 4.2.6.8 and 6.1.1.4'
H H 0.0000 0.0000 'International Tables Vol C Tables 4.2.6.8 and 6.1.1.4'
O O 0.0106 0.0060 'International Tables Vol C Tables 4.2.6.8 and 6.1.1.4'
F F 0.0171 0.0103 'International Tables Vol C Tables 4.2.6.8 and 6.1.1.4'

loop_
_geom_angle_atom_site_label_1
_geom_angle_atom_site_label_2
_geom_angle_atom_site_label_3
_geom_angle
_geom_angle_site_symmetry_3
O1 C1 C2 118.61(7) .
O1 C1 C6 119.90(7) .
C2 C1 C6 121.47(8) .
C5 C6 C1 118.13(7) .
C5 C6 C8 119.83(7) 4
C1 C6 C8 122.03(8) 4
C3 C2 C1 117.95(7) .
C3 C2 C8 120.12(7) .
C1 C2 C8 121.91(8) .
C2 C3 C4A 122.90(9) .
C2 C3 C4B 122.70(14) .
C4A C3 C4B 4.84(17) .
C6 C5 C4B 122.45(13) .
C6 C5 C4A 122.54(9) .
C4B C5 C4A 4.86(17) .
C2 C8 C6 112.95(7) 3
C5 C4A C3 116.95(11) .
C5 C4A C7A 124.33(12) .
C3 C4A C7A 118.54(12) .
C10A C7A C11A 110.27(17) .
C10A C7A C4A 110.15(14) .
C11A C7A C4A 109.07(14) .
C10A C7A C9A 108.49(17) .
C11A C7A C9A 108.53(18) .
C4A C7A C9A 110.32(15) .
C5 C4B C3 116.7(2) .
C5 C4B C7B 116.6(2) .
C3 C4B C7B 126.5(2) .
C9B C7B C10B 110.3(3) .
C9B C7B C11B 109.0(3) .
C10B C7B C11B 109.0(3) .
C9B C7B C4B 109.8(3) .
C10B C7B C4B 109.0(3) .
C11B C7B C4B 109.7(3) .
F20 C21 C22 120.04(16) .
F20 C21 C26 119.96(16) .
C22 C21 C26 120.0 .
C21 C22 C23 120.0 .
C24 C23 C22 120.0 .
C23 C24 C25 120.0 .
C24 C25 C26 120.0 .
C25 C26 C21 120.0 .
F30 C31 C32 120.0(2) .
F30 C31 C36 120.0(2) .
C32 C31 C36 120.0 .
C33 C32 C31 120.0 .
C32 C33 C34 120.0 .
C35 C34 C33 120.0 .
C34 C35 C36 120.0 .
C35 C36 C31 120.0 .

loop_
_geom_bond_atom_site_label_1
_geom_bond_atom_site_label_2
_geom_bond_distance
_geom_bond_site_symmetry_2
C1 O1 1.3845(10) .
C1 C2 1.3954(11) .
C1 C6 1.3958(11) .
C6 C5 1.3885(13) .
C6 C8 1.5242(11) 4
C2 C3 1.3838(13) .
C2 C8 1.5221(11) .
C3 C4A 1.3949(17) .
C3 C4B 1.399(3) .
C5 C4B 1.392(3) .
C5 C4A 1.3926(17) .
C8 C6 1.5242(11) 3
C4A C7A 1.539(2) .
C7A C10A 1.534(2) .
C7A C11A 1.537(2) .
C7A C9A 1.540(2) .
C4B C7B 1.541(3) .
C7B C9B 1.537(4) .
C7B C10B 1.537(4) .
C7B C11B 1.539(4) .
F20 C21 1.327(3) .
C21 C22 1.3900 .
C21 C26 1.3900 .
C22 C23 1.3900 .
C23 C24 1.3900 .
C24 C25 1.3900 .
C25 C26 1.3900 .
F30 C31 1.327(3) .
C31 C32 1.3900 .
C31 C36 1.3900 .
C32 C33 1.3900 .
C33 C34 1.3900 .
C34 C35 1.3900 .
C35 C36 1.3900 .
